data_2233181
loop_
_publ_author_name
'Bikas, Rahman'
'Anarjan, Parisa Mahboubi'
'Ng, Seik Weng'
'Tiekink, Edward R. T.'

_publ_section_title
;
 2-[((<i>E</i>)-2-{2-[(<i>E</i>)-2-Hydroxybenzylidene]hydrazinecarbonyl}hydrazinylidene)methyl]phenol
;
_journal_coeditor_code HB6561
_journal_issue 1
_journal_name_full 'Acta Crystallographica Section E'
_journal_page_first o193
_journal_paper_doi 10.1107/S1600536811053268
_journal_volume 68
_journal_year 2012
_chemical_formula_iupac 'C15 H14 N4 O3'
_chemical_formula_moiety 'C15 H14 N4 O3'
_chemical_formula_sum 'C15 H14 N4 O3'
_chemical_formula_weight 298.30
_chemical_name_systematic
;
2-[((<i>E</i>)-2-{2-[(<i>E</i>)-2-
Hydroxybenzylidene]hydrazinecarbonyl}hydrazinylidene)methyl]phenol
;
_space_group_IT_number 41
_symmetry_cell_setting orthorhombic
_symmetry_space_group_name_Hall 'A 2 -2ab'
_symmetry_space_group_name_H-M 'A b a 2'
_atom_sites_solution_hydrogens geom
_atom_sites_solution_primary direct
_atom_sites_solution_secondary difmap
_audit_creation_method SHELXL-97
_cell_angle_alpha 90.00
_cell_angle_beta 90.00
_cell_angle_gamma 90.00
_cell_formula_units_Z 4
_cell_length_a 14.3101(4)
_cell_length_b 9.3620(2)
_cell_length_c 10.2697(2)
_cell_measurement_reflns_used 1858
_cell_measurement_temperature 100(2)
_cell_measurement_theta_max 76.4897
_cell_measurement_theta_min 3.0856
_cell_volume 1375.84(6)
_computing_cell_refinement 'CrysAlis PRO (Agilent, 2010)'
_computing_data_collection 'CrysAlis PRO (Agilent, 2010)'
_computing_data_reduction 'CrysAlis PRO (Agilent, 2010)'
_computing_molecular_graphics 'X-SEED (Barbour, 2001) and DIAMOND (Brandenburg, 2006)'
_computing_publication_material 'publCIF (Westrip, 2010)'
_computing_structure_refinement 'SHELXL97 (Sheldrick, 2008)'
_computing_structure_solution 'SHELXS97 (Sheldrick, 2008)'
_diffrn_ambient_temperature 100(2)
_diffrn_detector_area_resol_mean 10.4041
_diffrn_measured_fraction_theta_full 0.988
_diffrn_measured_fraction_theta_max 0.988
_diffrn_measurement_device_type 'Agilent SuperNova Dual diffractometer with an Atlas detector'
_diffrn_measurement_method '\w scan'
_diffrn_radiation_monochromator Mirror
_diffrn_radiation_source 'SuperNova (Cu) X-ray Source'
_diffrn_radiation_type CuK\a
_diffrn_radiation_wavelength 1.54178
_diffrn_reflns_av_R_equivalents 0.0137
_diffrn_reflns_av_sigmaI/netI 0.0129
_diffrn_reflns_limit_h_max 17
_diffrn_reflns_limit_h_min -17
_diffrn_reflns_limit_k_max 10
_diffrn_reflns_limit_k_min -11
_diffrn_reflns_limit_l_max 12
_diffrn_reflns_limit_l_min -10
_diffrn_reflns_number 2323
_diffrn_reflns_theta_full 76.68
_diffrn_reflns_theta_max 76.68
_diffrn_reflns_theta_min 6.19
_diffrn_standards_decay_% 0
_diffrn_standards_interval_count 0
_diffrn_standards_interval_time 0
_diffrn_standards_number 0
_exptl_absorpt_coefficient_mu 0.861
_exptl_absorpt_correction_T_max 1.0000
_exptl_absorpt_correction_T_min 0.3424
_exptl_absorpt_correction_type multi-scan
_exptl_absorpt_process_details '(CrysAlis PRO; Agilent, 2010)'
_exptl_crystal_colour colourless
_exptl_crystal_density_diffrn 1.440
_exptl_crystal_density_method 'not measured'
_exptl_crystal_description prism
_exptl_crystal_F_000 624
_exptl_crystal_size_max 0.25
_exptl_crystal_size_mid 0.25
_exptl_crystal_size_min 0.10
_refine_diff_density_max 0.155
_refine_diff_density_min -0.210
_refine_ls_extinction_coef 0.0051(7)
_refine_ls_extinction_expression Fc^*^=kFc[1+0.001xFc^2^\l^3^/sin(2\q)]^-1/4^
_refine_ls_extinction_method 'SHELXL97 (Sheldrick, 2008)'
_refine_ls_goodness_of_fit_ref 1.100
_refine_ls_hydrogen_treatment mixed
_refine_ls_matrix_type full
_refine_ls_number_parameters 110
_refine_ls_number_reflns 757
_refine_ls_number_restraints 1
_refine_ls_restrained_S_all 1.099
_refine_ls_R_factor_all 0.0267
_refine_ls_R_factor_gt 0.0265
_refine_ls_shift/su_max 0.000
_refine_ls_shift/su_mean 0.000
_refine_ls_structure_factor_coef Fsqd
_refine_ls_weighting_details 'calc w=1/[\s^2^(Fo^2^)+(0.0579P)^2^+0.2173P] where P=(Fo^2^+2Fc^2^)/3'
_refine_ls_weighting_scheme calc
_refine_ls_wR_factor_gt 0.0750
_refine_ls_wR_factor_ref 0.0751
_reflns_number_gt 750
_reflns_number_total 757
_reflns_threshold_expression I>2\s(I)
_cod_data_source_file hb6561.cif
_cod_data_source_block I
_cod_original_sg_symbol_Hall 'A 2 -2ac'
_cod_database_code 2233181
_cod_database_fobs_code 2233181

loop_
_symmetry_equiv_pos_as_xyz
'x, y, z'
'-x, -y, z'
'x+1/2, -y+1/2, z'
'-x+1/2, y+1/2, z'
'x, y+1/2, z+1/2'
'-x, -y+1/2, z+1/2'
'x+1/2, -y+1, z+1/2'
'-x+1/2, y+1, z+1/2'

loop_
_atom_site_type_symbol
_atom_site_label
_atom_site_fract_x
_atom_site_fract_y
_atom_site_fract_z
_atom_site_U_iso_or_equiv
_atom_site_adp_type
_atom_site_calc_flag
_atom_site_refinement_flags
_atom_site_occupancy
_atom_site_symmetry_multiplicity
O O1 0.5000 0.5000 0.50067(16) 0.0218(4) Uani d S 1 2
O O2 0.59665(8) 0.87891(12) 0.43307(12) 0.0197(3) Uani d . 1 1
N N1 0.52439(9) 0.61383(13) 0.69670(15) 0.0186(3) Uani d . 1 1
N N2 0.55917(9) 0.73346(13) 0.63891(13) 0.0170(3) Uani d . 1 1
C C1 0.5000 0.5000 0.6191(2) 0.0174(4) Uani d S 1 2
C C2 0.57681(11) 0.84255(16) 0.71089(15) 0.0172(3) Uani d . 1 1
H H2A 0.5646 0.8395 0.8018 0.021 Uiso calc R 1 1
C C3 0.61574(10) 0.97076(15) 0.65176(15) 0.0159(4) Uani d . 1 1
C C4 0.64432(11) 1.08454(17) 0.73122(16) 0.0191(4) Uani d . 1 1
H H4 0.6380 1.0769 0.8230 0.023 Uiso calc R 1 1
C C5 0.68171(11) 1.20828(18) 0.67764(18) 0.0211(4) Uani d . 1 1
H H5 0.7009 1.2847 0.7324 0.025 Uiso calc R 1 1
C C6 0.69086(11) 1.21928(18) 0.54321(19) 0.0219(4) Uani d . 1 1
H H6 0.7165 1.3036 0.5062 0.026 Uiso calc R 1 1
C C7 0.66290(11) 1.10842(16) 0.46270(15) 0.0195(4) Uani d . 1 1
H H7 0.6698 1.1169 0.3710 0.023 Uiso calc R 1 1
C C8 0.62482(9) 0.98474(16) 0.51579(14) 0.0159(4) Uani d . 1 1
H H1 0.5006(17) 0.614(2) 0.777(3) 0.023(5) Uiso d . 1 1
H H2 0.579(2) 0.809(3) 0.481(3) 0.051(8) Uiso d . 1 1

loop_
_atom_site_aniso_label
_atom_site_aniso_U_11
_atom_site_aniso_U_22
_atom_site_aniso_U_33
_atom_site_aniso_U_12
_atom_site_aniso_U_13
_atom_site_aniso_U_23
O1 0.0307(8) 0.0208(7) 0.0138(8) -0.0031(6) 0.000 0.000
O2 0.0260(6) 0.0186(5) 0.0146(5) -0.0020(4) -0.0006(5) -0.0009(4)
N1 0.0253(7) 0.0169(7) 0.0136(6) -0.0027(5) 0.0024(5) 0.0014(5)
N2 0.0183(6) 0.0166(7) 0.0160(7) 0.0001(5) -0.0004(5) 0.0014(5)
C1 0.0181(10) 0.0175(10) 0.0167(10) 0.0017(7) 0.000 0.000
C2 0.0176(6) 0.0190(7) 0.0149(7) 0.0010(5) -0.0001(5) 0.0002(6)
C3 0.0147(7) 0.0180(7) 0.0150(7) 0.0022(6) -0.0004(6) 0.0005(6)
C4 0.0181(7) 0.0219(8) 0.0174(8) 0.0007(6) -0.0004(6) -0.0010(7)
C5 0.0195(7) 0.0197(8) 0.0241(8) -0.0025(5) 0.0002(6) -0.0040(6)
C6 0.0186(8) 0.0209(8) 0.0261(9) -0.0031(5) 0.0009(7) 0.0035(7)
C7 0.0190(7) 0.0230(7) 0.0166(8) -0.0003(6) 0.0009(6) 0.0027(6)
C8 0.0136(7) 0.0181(7) 0.0161(9) 0.0016(5) -0.0009(6) -0.0003(6)

loop_
_atom_type_symbol
_atom_type_description
_atom_type_scat_dispersion_real
_atom_type_scat_dispersion_imag
_atom_type_scat_source
C C 0.0181 0.0000 'International Tables Vol C Tables 4.2.6.8 and 6.1.1.4'
H H 0.0000 0.0000 'International Tables Vol C Tables 4.2.6.8 and 6.1.1.4'
N N 0.0311 0.0000 'International Tables Vol C Tables 4.2.6.8 and 6.1.1.4'
O O 0.0492 0.0000 'International Tables Vol C Tables 4.2.6.8 and 6.1.1.4'

loop_
_geom_angle_atom_site_label_1
_geom_angle_atom_site_label_2
_geom_angle_atom_site_label_3
_geom_angle_site_symmetry_3
_geom_angle
C8 O2 H2 . 106(2)
N2 N1 C1 . 118.53(14)
N2 N1 H1 . 122.6(13)
C1 N1 H1 . 116.2(14)
C2 N2 N1 . 118.33(13)
O1 C1 N1 . 125.38(10)
O1 C1 N1 2_665 125.38(10)
N1 C1 N1 2_665 109.2(2)
N2 C2 C3 . 119.35(14)
N2 C2 H2A . 120.3
C3 C2 H2A . 120.3
C4 C3 C8 . 118.64(14)
C4 C3 C2 . 119.67(14)
C8 C3 C2 . 121.69(14)
C5 C4 C3 . 120.99(16)
C5 C4 H4 . 119.5
C3 C4 H4 . 119.5
C4 C5 C6 . 119.41(17)
C4 C5 H5 . 120.3
C6 C5 H5 . 120.3
C7 C6 C5 . 120.64(16)
C7 C6 H6 . 119.7
C5 C6 H6 . 119.7
C6 C7 C8 . 120.17(15)
C6 C7 H7 . 119.9
C8 C7 H7 . 119.9
O2 C8 C7 . 118.40(14)
O2 C8 C3 . 121.46(14)
C7 C8 C3 . 120.14(14)

loop_
_geom_bond_atom_site_label_1
_geom_bond_atom_site_label_2
_geom_bond_site_symmetry_2
_geom_bond_distance
O1 C1 . 1.217(3)
O2 C8 . 1.3660(19)
O2 H2 . 0.86(3)
N1 N2 . 1.3617(16)
N1 C1 . 1.3754(19)
N1 H1 . 0.89(3)
N2 C2 . 1.2857(19)
C1 N1 2_665 1.3754(19)
C2 C3 . 1.456(2)
C2 H2A . 0.9500
C3 C4 . 1.403(2)
C3 C8 . 1.408(2)
C4 C5 . 1.390(2)
C4 H4 . 0.9500
C5 C6 . 1.391(3)
C5 H5 . 0.9500
C6 C7 . 1.386(2)
C6 H6 . 0.9500
C7 C8 . 1.391(2)
C7 H7 . 0.9500

loop_
_geom_hbond_atom_site_label_D
_geom_hbond_atom_site_label_H
_geom_hbond_atom_site_label_A
_geom_hbond_site_symmetry_A
_geom_hbond_distance_DH
_geom_hbond_distance_HA
_geom_hbond_distance_DA
_geom_hbond_angle_DHA
O2 H2 N2 . 0.86(3) 1.79(4) 2.5710(17) 150(3)
N1 H1 O2 6_665 0.89(3) 2.12(3) 2.983(2) 161(2)

loop_
_geom_torsion_atom_site_label_1
_geom_torsion_atom_site_label_2
_geom_torsion_atom_site_label_3
_geom_torsion_atom_site_label_4
_geom_torsion_site_symmetry_4
_geom_torsion
C1 N1 N2 C2 . 176.05(12)
N2 N1 C1 O1 . -5.97(14)
N2 N1 C1 N1 2_665 174.03(14)
N1 N2 C2 C3 . 178.82(12)
N2 C2 C3 C4 . -173.31(13)
N2 C2 C3 C8 . 7.3(2)
C8 C3 C4 C5 . -0.6(2)
C2 C3 C4 C5 . -179.99(13)
C3 C4 C5 C6 . 0.0(2)
C4 C5 C6 C7 . 0.1(2)
C5 C6 C7 C8 . 0.3(2)
C6 C7 C8 O2 . 178.90(13)
C6 C7 C8 C3 . -0.9(2)
C4 C3 C8 O2 . -178.76(13)
C2 C3 C8 O2 . 0.6(2)
C4 C3 C8 C7 . 1.1(2)
C2 C3 C8 C7 . -179.58(13)
